data_4108730
loop_
_publ_author_name
'Yasutomo Segawa'
'Yuta Suzuki'
'Makoto Yamashita'
'Kyoko Nozaki'

_publ_section_title
;
 Chemistry of Boryllithium: Synthesis, Structure, and Reactivity
;
_journal_name_full 'Journal of the American Chemical Society'
_journal_page_first 16069
_journal_page_last 16079
_journal_paper_doi 10.1021/ja8057919
_journal_volume 130
_journal_year 2008
_chemical_formula_sum 'C33 H43 B N2 O'
_chemical_formula_weight 494.50
_chemical_name_systematic
; 
 ? 
;
_space_group_IT_number 2
_symmetry_cell_setting triclinic
_symmetry_space_group_name_Hall '-P 1'
_symmetry_space_group_name_H-M 'P -1'
_atom_sites_solution_hydrogens geom
_atom_sites_solution_primary direct
_atom_sites_solution_secondary difmap
_audit_creation_method SHELXL-97
_cell_angle_alpha 81.830(11)
_cell_angle_beta 82.698(11)
_cell_angle_gamma 85.549(11)
_cell_formula_units_Z 2
_cell_length_a 9.294(4)
_cell_length_b 11.154(4)
_cell_length_c 14.663(6)
_cell_measurement_reflns_used 4250
_cell_measurement_temperature 103.1500
_cell_measurement_theta_max 27.4835
_cell_measurement_theta_min 3.1631
_cell_volume 1489.7(10)
_computing_cell_refinement 'RIGAKU CrystalClear'
_computing_data_collection 'RIGAKU CrystalClear'
_computing_data_reduction 'RIGAKU CrystalClear'
_computing_molecular_graphics ORTEP-III
_computing_structure_refinement 'SHELXL-97 (Sheldrick, 1997)'
_computing_structure_solution SIR-97
_diffrn_ambient_temperature 103(2)
_diffrn_detector_area_resol_mean 7.31
_diffrn_measured_fraction_theta_full 0.975
_diffrn_measured_fraction_theta_max 0.975
_diffrn_measurement_device_type 'RIGAKU/MSC Meacury CCD'
_diffrn_measurement_method 'omega scans'
_diffrn_radiation_monochromator graphite
_diffrn_radiation_source 'fine-focus sealed tube'
_diffrn_radiation_type MoK\a
_diffrn_radiation_wavelength 0.71070
_diffrn_reflns_av_R_equivalents 0.0300
_diffrn_reflns_av_sigmaI/netI 0.0563
_diffrn_reflns_limit_h_max 11
_diffrn_reflns_limit_h_min -11
_diffrn_reflns_limit_k_max 12
_diffrn_reflns_limit_k_min -13
_diffrn_reflns_limit_l_max 17
_diffrn_reflns_limit_l_min -13
_diffrn_reflns_number 9800
_diffrn_reflns_theta_full 25.00
_diffrn_reflns_theta_max 25.00
_diffrn_reflns_theta_min 3.16
_exptl_absorpt_coefficient_mu 0.065
_exptl_absorpt_correction_T_max 0.9871
_exptl_absorpt_correction_T_min 0.9651
_exptl_absorpt_correction_type multi-scan
_exptl_absorpt_process_details 'Jacobson, R. (1998) Private communication'
_exptl_crystal_colour Colorless
_exptl_crystal_density_diffrn 1.102
_exptl_crystal_description Block
_exptl_crystal_F_000 536
_exptl_crystal_size_max 0.55
_exptl_crystal_size_mid 0.40
_exptl_crystal_size_min 0.20
_refine_diff_density_max 0.289
_refine_diff_density_min -0.212
_refine_diff_density_rms 0.040
_refine_ls_extinction_method none
_refine_ls_goodness_of_fit_ref 1.074
_refine_ls_hydrogen_treatment constr
_refine_ls_matrix_type full
_refine_ls_number_parameters 342
_refine_ls_number_reflns 5115
_refine_ls_number_restraints 0
_refine_ls_restrained_S_all 1.074
_refine_ls_R_factor_all 0.0825
_refine_ls_R_factor_gt 0.0554
_refine_ls_shift/su_max 0.000
_refine_ls_shift/su_mean 0.000
_refine_ls_structure_factor_coef Fsqd
_refine_ls_weighting_details 'calc w=1/[\s^2^(Fo^2^)+(0.0726P)^2^+0.0000P] where P=(Fo^2^+2Fc^2^)/3'
_refine_ls_weighting_scheme calc
_refine_ls_wR_factor_gt 0.1337
_refine_ls_wR_factor_ref 0.1498
_reflns_number_gt 3666
_reflns_number_total 5115
_reflns_threshold_expression >2sigma(I)
_cod_data_source_file ja8057919_si_002_15.cif
_cod_data_source_block 60b
_cod_original_cell_volume 1489.8(10)
_cod_database_code 4108730

loop_
_symmetry_equiv_pos_as_xyz
'x, y, z'
'-x, -y, -z'

loop_
_atom_site_label
_atom_site_type_symbol
_atom_site_fract_x
_atom_site_fract_y
_atom_site_fract_z
_atom_site_U_iso_or_equiv
_atom_site_adp_type
_atom_site_occupancy
_atom_site_symmetry_multiplicity
_atom_site_calc_flag
_atom_site_refinement_flags
B1 B 0.9765(3) 0.23824(19) 0.73323(15) 0.0226(5) Uani 1 1 d .
N1 N 0.82619(17) 0.26647(14) 0.73539(10) 0.0230(4) Uani 1 1 d .
C1 C 0.7886(2) 0.3189(2) 0.64311(13) 0.0297(5) Uani 1 1 d .
H1 H 0.7448 0.4025 0.6441 0.036 Uiso 1 1 calc R
H2 H 0.7192 0.2691 0.6218 0.036 Uiso 1 1 calc R
C2 C 0.9324(2) 0.31869(19) 0.58028(13) 0.0254(5) Uani 1 1 d .
H3 H 0.9289 0.2687 0.5300 0.031 Uiso 1 1 calc R
H4 H 0.9542 0.4023 0.5521 0.031 Uiso 1 1 calc R
N2 N 1.04364(17) 0.26636(15) 0.64093(11) 0.0246(4) Uani 1 1 d .
C3 C 1.0529(2) 0.18384(18) 0.82322(13) 0.0242(5) Uani 1 1 d .
O1 O 1.06871(19) 0.25207(13) 0.88027(10) 0.0422(4) Uani 1 1 d .
C4 C 1.0988(2) 0.05340(18) 0.84135(13) 0.0253(5) Uani 1 1 d .
C5 C 1.0900(3) -0.02162(19) 0.77485(16) 0.0435(6) Uani 1 1 d .
H5 H 1.0542 0.0107 0.7180 0.052 Uiso 1 1 calc R
C6 C 1.1336(4) -0.1441(2) 0.79114(19) 0.0672(9) Uani 1 1 d .
H6 H 1.1279 -0.1956 0.7456 0.081 Uiso 1 1 calc R
C7 C 1.1857(4) -0.1907(2) 0.87456(19) 0.0641(9) Uani 1 1 d .
H7 H 1.2158 -0.2743 0.8858 0.077 Uiso 1 1 calc R
C8 C 1.1941(3) -0.1170(2) 0.94095(16) 0.0433(6) Uani 1 1 d .
H8 H 1.2290 -0.1498 0.9980 0.052 Uiso 1 1 calc R
C9 C 1.1517(2) 0.00518(19) 0.92466(14) 0.0302(5) Uani 1 1 d .
H9 H 1.1586 0.0563 0.9703 0.036 Uiso 1 1 calc R
C10 C 0.7125(2) 0.26659(17) 0.81142(13) 0.0229(5) Uani 1 1 d .
C11 C 0.6186(2) 0.17113(18) 0.83068(14) 0.0271(5) Uani 1 1 d .
C12 C 0.5063(2) 0.17592(19) 0.90293(14) 0.0339(5) Uani 1 1 d .
H10 H 0.4408 0.1128 0.9163 0.041 Uiso 1 1 calc R
C13 C 0.4882(3) 0.2701(2) 0.95529(15) 0.0387(6) Uani 1 1 d .
H11 H 0.4108 0.2717 1.0042 0.046 Uiso 1 1 calc R
C14 C 0.5834(2) 0.36263(19) 0.93648(15) 0.0339(5) Uani 1 1 d .
H12 H 0.5717 0.4264 0.9739 0.041 Uiso 1 1 calc R
C15 C 0.6955(2) 0.36404(18) 0.86405(14) 0.0269(5) Uani 1 1 d .
C16 C 0.6362(2) 0.06389(18) 0.77652(14) 0.0284(5) Uani 1 1 d .
H13 H 0.7193 0.0779 0.7266 0.034 Uiso 1 1 calc R
C17 C 0.5009(3) 0.0511(2) 0.72997(16) 0.0418(6) Uani 1 1 d .
H14 H 0.4185 0.0339 0.7776 0.063 Uiso 1 1 calc R
H15 H 0.5190 -0.0156 0.6923 0.063 Uiso 1 1 calc R
H16 H 0.4786 0.1268 0.6901 0.063 Uiso 1 1 calc R
C18 C 0.6742(3) -0.0527(2) 0.83966(16) 0.0489(7) Uani 1 1 d .
H17 H 0.7620 -0.0428 0.8678 0.073 Uiso 1 1 calc R
H18 H 0.6914 -0.1205 0.8030 0.073 Uiso 1 1 calc R
H19 H 0.5934 -0.0695 0.8886 0.073 Uiso 1 1 calc R
C19 C 0.7908(2) 0.47158(18) 0.84223(15) 0.0329(5) Uani 1 1 d .
H20 H 0.8731 0.4507 0.7951 0.040 Uiso 1 1 calc R
C20 C 0.8565(3) 0.4995(2) 0.92671(17) 0.0497(7) Uani 1 1 d .
H21 H 0.7783 0.5193 0.9747 0.075 Uiso 1 1 calc R
H22 H 0.9176 0.5687 0.9085 0.075 Uiso 1 1 calc R
H23 H 0.9157 0.4285 0.9511 0.075 Uiso 1 1 calc R
C21 C 0.7056(3) 0.5842(2) 0.79862(17) 0.0451(6) Uani 1 1 d .
H24 H 0.6689 0.5660 0.7427 0.068 Uiso 1 1 calc R
H25 H 0.7699 0.6515 0.7822 0.068 Uiso 1 1 calc R
H26 H 0.6238 0.6068 0.8432 0.068 Uiso 1 1 calc R
C22 C 1.1923(2) 0.27686(17) 0.60283(13) 0.0232(5) Uani 1 1 d .
C23 C 1.2737(2) 0.36609(18) 0.62940(14) 0.0272(5) Uani 1 1 d .
C24 C 1.4129(2) 0.38086(19) 0.58404(15) 0.0333(5) Uani 1 1 d .
H27 H 1.4696 0.4398 0.6009 0.040 Uiso 1 1 calc R
C25 C 1.4718(2) 0.3126(2) 0.51517(15) 0.0361(6) Uani 1 1 d .
H28 H 1.5667 0.3259 0.4845 0.043 Uiso 1 1 calc R
C26 C 1.3919(2) 0.22513(19) 0.49121(15) 0.0320(5) Uani 1 1 d .
H29 H 1.4330 0.1780 0.4442 0.038 Uiso 1 1 calc R
C27 C 1.2524(2) 0.20475(18) 0.53457(14) 0.0266(5) Uani 1 1 d .
C28 C 1.2112(2) 0.44510(18) 0.70287(14) 0.0303(5) Uani 1 1 d .
H30 H 1.1396 0.3973 0.7475 0.036 Uiso 1 1 calc R
C29 C 1.3267(3) 0.4805(3) 0.7578(2) 0.0673(9) Uani 1 1 d .
H31 H 1.3823 0.4073 0.7823 0.101 Uiso 1 1 calc R
H32 H 1.2795 0.5218 0.8094 0.101 Uiso 1 1 calc R
H33 H 1.3923 0.5350 0.7171 0.101 Uiso 1 1 calc R
C30 C 1.1299(3) 0.5597(2) 0.66068(16) 0.0422(6) Uani 1 1 d .
H34 H 1.1974 0.6082 0.6162 0.063 Uiso 1 1 calc R
H35 H 1.0884 0.6073 0.7100 0.063 Uiso 1 1 calc R
H36 H 1.0517 0.5371 0.6287 0.063 Uiso 1 1 calc R
C31 C 1.1712(2) 0.10499(18) 0.50719(14) 0.0284(5) Uani 1 1 d .
H37 H 1.0761 0.1004 0.5476 0.034 Uiso 1 1 calc R
C32 C 1.1391(3) 0.1338(2) 0.40642(15) 0.0382(6) Uani 1 1 d .
H38 H 1.0812 0.2110 0.3983 0.057 Uiso 1 1 calc R
H39 H 1.0848 0.0690 0.3911 0.057 Uiso 1 1 calc R
H40 H 1.2307 0.1399 0.3653 0.057 Uiso 1 1 calc R
C33 C 1.2547(3) -0.01899(19) 0.52328(16) 0.0391(6) Uani 1 1 d .
H41 H 1.3462 -0.0184 0.4818 0.059 Uiso 1 1 calc R
H42 H 1.1957 -0.0824 0.5104 0.059 Uiso 1 1 calc R
H43 H 1.2756 -0.0354 0.5879 0.059 Uiso 1 1 calc R

loop_
_atom_site_aniso_label
_atom_site_aniso_U_11
_atom_site_aniso_U_22
_atom_site_aniso_U_33
_atom_site_aniso_U_23
_atom_site_aniso_U_13
_atom_site_aniso_U_12
B1 0.0262(13) 0.0196(12) 0.0230(12) -0.0047(10) -0.0045(10) -0.0013(10)
N1 0.0230(9) 0.0289(10) 0.0166(8) -0.0019(7) -0.0030(7) 0.0011(7)
C1 0.0278(12) 0.0407(13) 0.0197(10) -0.0008(9) -0.0055(9) 0.0028(10)
C2 0.0247(11) 0.0311(12) 0.0205(10) -0.0015(9) -0.0053(9) -0.0016(9)
N2 0.0200(9) 0.0335(10) 0.0202(9) -0.0016(7) -0.0047(7) -0.0010(7)
C3 0.0247(11) 0.0271(11) 0.0212(10) -0.0028(9) -0.0041(8) -0.0022(9)
O1 0.0646(12) 0.0348(9) 0.0298(9) -0.0060(7) -0.0178(8) 0.0035(8)
C4 0.0251(11) 0.0275(11) 0.0226(10) -0.0006(9) -0.0044(9) -0.0004(9)
C5 0.0735(19) 0.0274(13) 0.0320(13) -0.0005(10) -0.0194(12) -0.0020(12)
C6 0.126(3) 0.0314(14) 0.0497(17) -0.0074(13) -0.0358(18) 0.0055(16)
C7 0.112(3) 0.0282(14) 0.0495(17) 0.0005(13) -0.0179(17) 0.0156(15)
C8 0.0527(16) 0.0438(15) 0.0292(13) 0.0048(11) -0.0076(11) 0.0111(12)
C9 0.0308(12) 0.0335(12) 0.0250(11) -0.0007(10) -0.0038(9) 0.0014(10)
C10 0.0242(11) 0.0268(11) 0.0167(10) -0.0005(9) -0.0033(8) 0.0028(9)
C11 0.0291(12) 0.0280(12) 0.0228(11) -0.0030(9) -0.0014(9) 0.0038(9)
C12 0.0365(13) 0.0306(12) 0.0314(12) -0.0027(10) 0.0068(10) -0.0025(10)
C13 0.0444(15) 0.0383(14) 0.0285(12) -0.0050(11) 0.0101(11) 0.0059(11)
C14 0.0409(14) 0.0302(12) 0.0282(12) -0.0072(10) 0.0002(10) 0.0108(11)
C15 0.0323(12) 0.0242(11) 0.0244(11) -0.0053(9) -0.0065(9) 0.0064(9)
C16 0.0332(12) 0.0285(12) 0.0226(11) -0.0042(9) 0.0022(9) -0.0050(10)
C17 0.0392(14) 0.0516(15) 0.0370(13) -0.0137(12) -0.0015(11) -0.0080(12)
C18 0.077(2) 0.0326(13) 0.0360(14) -0.0078(11) -0.0038(13) 0.0072(13)
C19 0.0366(13) 0.0272(12) 0.0363(13) -0.0084(10) -0.0058(10) 0.0004(10)
C20 0.0558(17) 0.0468(15) 0.0523(16) -0.0165(13) -0.0202(13) 0.0009(13)
C21 0.0540(16) 0.0288(13) 0.0513(16) -0.0029(11) -0.0068(13) 0.0006(11)
C22 0.0220(11) 0.0264(11) 0.0195(10) 0.0024(9) -0.0039(8) 0.0013(9)
C23 0.0272(12) 0.0273(11) 0.0271(11) 0.0018(9) -0.0100(9) -0.0007(9)
C24 0.0277(12) 0.0323(12) 0.0406(13) 0.0023(10) -0.0120(10) -0.0062(10)
C25 0.0219(12) 0.0464(14) 0.0368(13) 0.0034(11) -0.0005(10) -0.0039(10)
C26 0.0288(12) 0.0384(13) 0.0269(11) -0.0024(10) -0.0012(9) 0.0025(10)
C27 0.0254(11) 0.0297(12) 0.0240(11) -0.0001(9) -0.0053(9) 0.0007(9)
C28 0.0364(13) 0.0265(11) 0.0299(12) -0.0028(9) -0.0124(10) -0.0016(10)
C29 0.068(2) 0.078(2) 0.070(2) -0.0366(17) -0.0405(17) 0.0139(16)
C30 0.0506(16) 0.0352(13) 0.0393(14) -0.0016(11) -0.0070(12) 0.0045(11)
C31 0.0263(12) 0.0346(12) 0.0255(11) -0.0081(9) -0.0031(9) -0.0009(9)
C32 0.0368(14) 0.0499(15) 0.0306(12) -0.0130(11) -0.0061(10) -0.0008(11)
C33 0.0389(14) 0.0337(13) 0.0449(14) -0.0067(11) -0.0055(11) 0.0009(11)

loop_
_atom_type_symbol
_atom_type_description
_atom_type_scat_dispersion_real
_atom_type_scat_dispersion_imag
_atom_type_scat_source
C C 0.0033 0.0016 'International Tables Vol C Tables 4.2.6.8 and 6.1.1.4'
H H 0.0000 0.0000 'International Tables Vol C Tables 4.2.6.8 and 6.1.1.4'
B B 0.0013 0.0007 'International Tables Vol C Tables 4.2.6.8 and 6.1.1.4'
N N 0.0061 0.0033 'International Tables Vol C Tables 4.2.6.8 and 6.1.1.4'
O O 0.0106 0.0060 'International Tables Vol C Tables 4.2.6.8 and 6.1.1.4'

loop_
_geom_angle_atom_site_label_1
_geom_angle_atom_site_label_2
_geom_angle_atom_site_label_3
_geom_angle
N1 B1 N2 109.03(18)
N1 B1 C3 123.26(18)
N2 B1 C3 127.70(19)
B1 N1 C10 131.40(17)
B1 N1 C1 110.95(16)
C10 N1 C1 117.14(16)
N1 C1 C2 104.88(16)
N2 C2 C1 105.65(15)
B1 N2 C22 132.24(17)
B1 N2 C2 109.46(16)
C22 N2 C2 116.78(15)
O1 C3 C4 119.70(18)
O1 C3 B1 118.77(18)
C4 C3 B1 121.48(17)
C5 C4 C9 119.56(19)
C5 C4 C3 119.78(19)
C9 C4 C3 120.66(18)
C4 C5 C6 120.1(2)
C7 C6 C5 119.5(2)
C8 C7 C6 120.7(2)
C7 C8 C9 119.9(2)
C8 C9 C4 120.2(2)
C11 C10 C15 121.31(18)
C11 C10 N1 119.51(17)
C15 C10 N1 119.17(17)
C12 C11 C10 118.14(19)
C12 C11 C16 119.42(19)
C10 C11 C16 122.44(18)
C13 C12 C11 121.4(2)
C12 C13 C14 119.7(2)
C13 C14 C15 121.4(2)
C14 C15 C10 117.97(19)
C14 C15 C19 119.39(18)
C10 C15 C19 122.60(18)
C11 C16 C17 111.98(18)
C11 C16 C18 110.23(17)
C17 C16 C18 110.97(19)
C15 C19 C20 113.01(19)
C15 C19 C21 110.46(19)
C20 C19 C21 110.59(18)
C27 C22 C23 120.93(18)
C27 C22 N2 119.40(17)
C23 C22 N2 119.50(17)
C24 C23 C22 117.45(19)
C24 C23 C28 120.64(18)
C22 C23 C28 121.90(18)
C25 C24 C23 122.1(2)
C26 C25 C24 119.6(2)
C25 C26 C27 121.2(2)
C26 C27 C22 118.63(19)
C26 C27 C31 118.90(18)
C22 C27 C31 122.47(18)
C23 C28 C30 111.51(18)
C23 C28 C29 112.72(19)
C30 C28 C29 109.3(2)
C27 C31 C32 111.22(17)
C27 C31 C33 111.42(18)
C32 C31 C33 110.62(17)

loop_
_geom_bond_atom_site_label_1
_geom_bond_atom_site_label_2
_geom_bond_distance
B1 N1 1.406(3)
B1 N2 1.419(3)
B1 C3 1.599(3)
N1 C10 1.436(2)
N1 C1 1.469(2)
C1 C2 1.523(3)
C2 N2 1.481(2)
N2 C22 1.430(2)
C3 O1 1.237(2)
C3 C4 1.481(3)
C4 C5 1.386(3)
C4 C9 1.396(3)
C5 C6 1.391(3)
C6 C7 1.389(4)
C7 C8 1.373(4)
C8 C9 1.385(3)
C10 C11 1.404(3)
C10 C15 1.408(3)
C11 C12 1.393(3)
C11 C16 1.515(3)
C12 C13 1.374(3)
C13 C14 1.387(3)
C14 C15 1.390(3)
C15 C19 1.520(3)
C16 C17 1.530(3)
C16 C18 1.531(3)
C19 C20 1.528(3)
C19 C21 1.536(3)
C22 C27 1.406(3)
C22 C23 1.420(3)
C23 C24 1.388(3)
C23 C28 1.519(3)
C24 C25 1.383(3)
C25 C26 1.379(3)
C26 C27 1.390(3)
C27 C31 1.518(3)
C28 C30 1.527(3)
C28 C29 1.528(3)
C31 C32 1.529(3)
C31 C33 1.536(3)

loop_
_geom_torsion_atom_site_label_1
_geom_torsion_atom_site_label_2
_geom_torsion_atom_site_label_3
_geom_torsion_atom_site_label_4
_geom_torsion
N2 B1 N1 C10 -173.10(18)
C3 B1 N1 C10 6.6(3)
N2 B1 N1 C1 -1.8(2)
C3 B1 N1 C1 177.94(17)
B1 N1 C1 C2 1.2(2)
C10 N1 C1 C2 173.89(15)
N1 C1 C2 N2 -0.2(2)
N1 B1 N2 C22 166.74(18)
C3 B1 N2 C22 -13.0(3)
N1 B1 N2 C2 1.6(2)
C3 B1 N2 C2 -178.09(18)
C1 C2 N2 B1 -0.9(2)
C1 C2 N2 C22 -168.55(16)
N1 B1 C3 O1 -74.8(3)
N2 B1 C3 O1 104.9(3)
N1 B1 C3 C4 102.5(2)
N2 B1 C3 C4 -77.8(3)
O1 C3 C4 C5 -175.8(2)
B1 C3 C4 C5 6.9(3)
O1 C3 C4 C9 3.9(3)
B1 C3 C4 C9 -173.45(19)
C9 C4 C5 C6 0.0(4)
C3 C4 C5 C6 179.7(2)
C4 C5 C6 C7 0.1(5)
C5 C6 C7 C8 0.2(5)
C6 C7 C8 C9 -0.6(5)
C7 C8 C9 C4 0.7(4)
C5 C4 C9 C8 -0.5(3)
C3 C4 C9 C8 179.88(19)
B1 N1 C10 C11 -103.4(2)
C1 N1 C10 C11 85.8(2)
B1 N1 C10 C15 77.9(3)
C1 N1 C10 C15 -92.9(2)
C15 C10 C11 C12 0.8(3)
N1 C10 C11 C12 -177.86(18)
C15 C10 C11 C16 -178.70(18)
N1 C10 C11 C16 2.6(3)
C10 C11 C12 C13 -1.0(3)
C16 C11 C12 C13 178.5(2)
C11 C12 C13 C14 -0.1(4)
C12 C13 C14 C15 1.5(3)
C13 C14 C15 C10 -1.7(3)
C13 C14 C15 C19 176.0(2)
C11 C10 C15 C14 0.5(3)
N1 C10 C15 C14 179.18(18)
C11 C10 C15 C19 -177.12(19)
N1 C10 C15 C19 1.6(3)
C12 C11 C16 C17 59.5(3)
C10 C11 C16 C17 -121.0(2)
C12 C11 C16 C18 -64.6(3)
C10 C11 C16 C18 114.9(2)
C14 C15 C19 C20 53.3(3)
C10 C15 C19 C20 -129.1(2)
C14 C15 C19 C21 -71.2(3)
C10 C15 C19 C21 106.4(2)
B1 N2 C22 C27 123.0(2)
C2 N2 C22 C27 -72.7(2)
B1 N2 C22 C23 -61.6(3)
C2 N2 C22 C23 102.6(2)
C27 C22 C23 C24 1.4(3)
N2 C22 C23 C24 -173.92(18)
C27 C22 C23 C28 179.96(18)
N2 C22 C23 C28 4.7(3)
C22 C23 C24 C25 0.3(3)
C28 C23 C24 C25 -178.32(19)
C23 C24 C25 C26 -1.2(3)
C24 C25 C26 C27 0.5(3)
C25 C26 C27 C22 1.1(3)
C25 C26 C27 C31 -178.37(19)
C23 C22 C27 C26 -2.1(3)
N2 C22 C27 C26 173.24(18)
C23 C22 C27 C31 177.39(18)
N2 C22 C27 C31 -7.3(3)
C24 C23 C28 C30 90.5(2)
C22 C23 C28 C30 -88.1(2)
C24 C23 C28 C29 -33.0(3)
C22 C23 C28 C29 148.5(2)
C26 C27 C31 C32 -65.2(2)
C22 C27 C31 C32 115.4(2)
C26 C27 C31 C33 58.8(3)
C22 C27 C31 C33 -120.7(2)

loop_
_cod_related_entry_id
_cod_related_entry_database
_cod_related_entry_code
1 ChemSpider 30660195
